data_7209820
loop_
_publ_author_name
'Stammler, Hans-Georg'
'Vishnevskiy, Yury V.'
'Sicking, Constantin'
'Mitzel, Norbert W.'

_publ_section_title
;
 Charge density studies on 2,3,5,6-tetrafluoro- and pentafluoropyridine
;
_journal_issue 18
_journal_name_full CrystEngComm
_journal_page_first 3536
_journal_paper_doi 10.1039/c3ce40332g
_journal_volume 15
_journal_year 2013
_chemical_formula_moiety 'C5 F5 N'
_chemical_formula_sum 'C5 F5 N'
_chemical_formula_weight 169.06
_chemical_melting_point 231
_chemical_name_common 'Pyridine, 2,3,4,5,6-pentafluoro-'
_space_group_IT_number 14
_symmetry_cell_setting monoclinic
_symmetry_space_group_name_Hall '-P 2yn'
_symmetry_space_group_name_H-M 'P 1 21/n 1'
_atom_type_scat_source 'Volkov et al, (2006)'
_audit_conform_dict_location ftp://ftp.iucr.org/pub/cif_core.dic
_audit_conform_dict_name cif_core.dic
_audit_conform_dict_version 2.3
_audit_creation_date '19-Oct-10 T10:19:01-00:00'
_audit_creation_method 'XD routine XDCIF'
_cell_angle_alpha 90
_cell_angle_beta 116.979(5)
_cell_angle_gamma 90
_cell_formula_units_Z 8
_cell_length_a 10.8764(7)
_cell_length_b 10.2849(10)
_cell_length_c 11.1336(15)
_cell_measurement_temperature 100(2)
_cell_volume 1109.9(2)
_computing_molecular_graphics 'Volkov et al, (2006)'
_computing_publication_material 'Volkov et al, (2006)'
_computing_structure_refinement 'Volkov et al, (2006)'
_diffrn_ambient_temperature 100(2)
_diffrn_measured_fraction_theta_full 0.988
_diffrn_measured_fraction_theta_max 0.988
_diffrn_measurement_device_type KappaCCD
_diffrn_measurement_method CCD
_diffrn_radiation_monochromator graphite
_diffrn_radiation_source 'fine-focus sealed tube'
_diffrn_radiation_type MoK\a
_diffrn_radiation_wavelength 0.71073
_diffrn_reflns_av_R_equivalents 0.0344
_diffrn_reflns_av_sigmaI/netI 0.0209
_diffrn_reflns_limit_h_max 23
_diffrn_reflns_limit_h_min -23
_diffrn_reflns_limit_k_max 22
_diffrn_reflns_limit_k_min -22
_diffrn_reflns_limit_l_max 23
_diffrn_reflns_limit_l_min -23
_diffrn_reflns_number 120270
_diffrn_reflns_theta_full 50.0
_diffrn_reflns_theta_max 50.0
_diffrn_reflns_theta_min 2.17
_exptl_absorpt_coefficient_mu 0.241
_exptl_absorpt_correction_T_max 0.9312
_exptl_absorpt_correction_T_min 0.8889
_exptl_absorpt_correction_type multi-scan
_exptl_absorpt_process_details 'SADABS - Bruker Nonius area detector scaling and absorption correction - V2.10'
_exptl_crystal_colour colorless
_exptl_crystal_density_diffrn 2.023
_exptl_crystal_density_method 'not measured'
_exptl_crystal_description 'capillary like'
_exptl_crystal_F_000 656
_exptl_crystal_size_max 0.35
_exptl_crystal_size_mid 0.30
_exptl_crystal_size_min 0.30
_refine_diff_density_max 0.234
_refine_diff_density_min -0.188
_refine_diff_density_rms 0.046
_refine_ls_extinction_method none
_refine_ls_goodness_of_fit_ref 2.944
_refine_ls_matrix_type full
_refine_ls_number_parameters 553
_refine_ls_number_reflns 5782
_refine_ls_number_restraints 0
_refine_ls_R_factor_all 0.066
_refine_ls_R_factor_gt 0.0295
_refine_ls_R_Fsqd_factor 0.0240
_refine_ls_shift/su_max 0
_refine_ls_structure_factor_coef Fsqd
_refine_ls_weighting_details
;
Standard weighting scheme was used:
calc w2 = 1/[s^2^(Fo^2^)]
;
_refine_ls_weighting_scheme calc
_refine_ls_wR_factor_ref 0.0326
_reflns_number_gt 6265
_reflns_number_total 11508
_reflns_threshold_expression >3sigma(I)
_cod_data_source_file c3ce40332g.txt
_cod_data_source_block PFP
_cod_depositor_comments
;
The following automatic conversions were performed:

'_symmetry_cell_setting' value 'Monoclinic' changed to 'monoclinic'
according to /home/saulius/struct/CIF-dictionaries/cif_core.dic
dictionary named 'cif_core.dic' version 2.4.2 from 2011-04-26.

Automatic conversion script
Id: cif_fix_values 1891 2012-01-12 08:04:46Z andrius 
;
_cod_original_sg_symbol_H-M 'P 21/n'
_cod_database_code 7209820

loop_
_space_group_symop_id
_space_group_symop_operation_xyz
1 +X,+Y,+Z
2 1/2-X,1/2+Y,1/2-Z
3 -X,-Y,-Z
4 1/2+X,1/2-Y,1/2+Z

loop_
_atom_local_axes_atom_label
_atom_local_axes_atom0
_atom_local_axes_ax1
_atom_local_axes_atom1
_atom_local_axes_atom2
_atom_local_axes_ax2
F(1) C(1) Z F(1) N(1) Y
F(2) C(2) Z F(2) C(3) Y
F(3) C(3) Z F(3) C(2) Y
F(4) C(4) Z F(4) C(3) Y
F(5) C(5) Z F(5) N(1) Y
F(6) C(6) Z F(6) N(2) Y
F(7) C(7) Z F(7) C(6) Y
F(8) C(8) Z F(8) C(9) Y
F(9) C(9) Z F(9) C(8) Y
F(10) C(10) Z F(10) N(2) Y
N(1) C(1) Z N(1) C(5) Y
N(2) C(6) Z N(2) C(10) Y
C(1) N(1) Z C(1) F(1) Y
C(2) F(2) Z C(2) C(1) Y
C(3) F(3) Z C(3) C(2) Y
C(4) F(4) Z C(4) C(5) Y
C(5) N(1) Z C(5) F(5) Y
C(6) N(2) Z C(6) F(6) Y
C(7) F(7) Z C(7) C(6) Y
C(8) F(8) Z C(8) C(9) Y
C(9) F(9) Z C(9) C(10) Y
C(10) N(2) Z C(10) F(10) Y

loop_
_atom_rho_multipole_atom_label
_atom_rho_multipole_coeff_Pv
_atom_rho_multipole_coeff_P00
_atom_rho_multipole_coeff_P11
_atom_rho_multipole_coeff_P1-1
_atom_rho_multipole_coeff_P10
_atom_rho_multipole_coeff_P20
_atom_rho_multipole_coeff_P21
_atom_rho_multipole_coeff_P2-1
_atom_rho_multipole_coeff_P22
_atom_rho_multipole_coeff_P2-2
_atom_rho_multipole_coeff_P30
_atom_rho_multipole_coeff_P31
_atom_rho_multipole_coeff_P3-1
_atom_rho_multipole_coeff_P32
_atom_rho_multipole_coeff_P3-2
_atom_rho_multipole_coeff_P33
_atom_rho_multipole_coeff_P3-3
_atom_rho_multipole_coeff_P40
_atom_rho_multipole_coeff_P41
_atom_rho_multipole_coeff_P4-1
_atom_rho_multipole_coeff_P42
_atom_rho_multipole_coeff_P4-2
_atom_rho_multipole_coeff_P43
_atom_rho_multipole_coeff_P4-3
_atom_rho_multipole_coeff_P44
_atom_rho_multipole_coeff_P4-4
_atom_rho_multipole_kappa
_atom_rho_multipole_kappa_prime0
_atom_rho_multipole_kappa_prime1
_atom_rho_multipole_kappa_prime2
_atom_rho_multipole_kappa_prime3
_atom_rho_multipole_kappa_prime4
_atom_rho_multipole_radial_slater_n0
_atom_rho_multipole_radial_slater_zeta0
_atom_rho_multipole_radial_slater_n1
_atom_rho_multipole_radial_slater_zeta1
_atom_rho_multipole_radial_slater_n2
_atom_rho_multipole_radial_slater_zeta2
_atom_rho_multipole_radial_slater_n3
_atom_rho_multipole_radial_slater_zeta3
_atom_rho_multipole_radial_slater_n4
_atom_rho_multipole_radial_slater_zeta4
F(1) 7.042(14) 0 0.017(16) 0.004(16) 0.092(15) -0.06(2) 0.032(18) -0.029(18) 0.04(2) 0.01(2) 0.010(9) -0.015(8) 0.029(8) 0.003(8) -0.027(8) 0.002(8) 0.030(8) 0 0 0 0 0 0 0 0 0 0.9944(15) 1.001325 1.001325 1.001325 1.001325 1.001325 2 5.1078857142857 2 5.1078857142857 2 5.1078857142857 3 5.1078857142857 4 5.1078857142857
F(2) 7.064(15) 0 -0.057(17) -0.027(16) 0.021(15) -0.06(2) 0.016(19) 0.009(18) 0.01(2) -0.07(2) 0.051(9) 0.009(9) -0.007(8) 0.019(8) -0.003(8) 0.033(9) -0.080(9) 0 0 0 0 0 0 0 0 0 0.9944(15) 1.001325 1.001325 1.001325 1.001325 1.001325 2 5.1078857142857 2 5.1078857142857 2 5.1078857142857 3 5.1078857142857 4 5.1078857142857
F(3) 7.063(15) 0 0.014(17) 0.023(16) -0.016(15) -0.09(2) 0.008(19) -0.011(18) 0.01(2) 0.04(2) 0.024(9) 0.000(9) -0.020(8) -0.017(8) 0.010(8) -0.037(8) -0.009(8) 0 0 0 0 0 0 0 0 0 0.9944(15) 1.001325 1.001325 1.001325 1.001325 1.001325 2 5.1078857142857 2 5.1078857142857 2 5.1078857142857 3 5.1078857142857 4 5.1078857142857
F(4) 7.068(14) 0 -0.016(15) -0.014(15) 0.055(15) -0.074(19) -0.018(17) 0.002(17) -0.004(19) -0.002(19) 0.011(9) -0.015(8) 0.006(8) -0.002(8) 0.020(8) 0.008(8) -0.032(8) 0 0 0 0 0 0 0 0 0 0.9944(15) 1.001325 1.001325 1.001325 1.001325 1.001325 2 5.1078857142857 2 5.1078857142857 2 5.1078857142857 3 5.1078857142857 4 5.1078857142857
F(5) 7.069(15) 0 -0.014(17) -0.033(16) 0.067(15) -0.06(2) -0.031(19) -0.008(18) 0.02(2) 0.01(2) 0.000(9) 0.018(9) -0.008(8) 0.022(8) -0.016(8) -0.036(8) -0.021(9) 0 0 0 0 0 0 0 0 0 0.9944(15) 1.001325 1.001325 1.001325 1.001325 1.001325 2 5.1078857142857 2 5.1078857142857 2 5.1078857142857 3 5.1078857142857 4 5.1078857142857
F(6) 6.982(16) 0 -0.020(19) -0.13(2) 0.077(18) -0.10(2) -0.03(2) -0.02(2) 0.01(3) -0.03(3) -0.078(11) 0.021(9) 0.051(10) -0.023(9) 0.000(9) 0.022(10) 0.017(10) 0 0 0 0 0 0 0 0 0 0.9944(15) 1.001325 1.001325 1.001325 1.001325 1.001325 2 5.1078857142857 2 5.1078857142857 2 5.1078857142857 3 5.1078857142857 4 5.1078857142857
F(7) 7.075(16) 0 0.035(19) 0.03(2) 0.040(19) -0.08(3) 0.01(2) 0.00(3) 0.03(3) -0.03(3) 0.026(11) -0.017(9) 0.017(11) 0.020(9) -0.018(10) -0.044(10) 0.040(10) 0 0 0 0 0 0 0 0 0 0.9944(15) 1.001325 1.001325 1.001325 1.001325 1.001325 2 5.1078857142857 2 5.1078857142857 2 5.1078857142857 3 5.1078857142857 4 5.1078857142857
F(8) 7.088(18) 0 0.14(2) -0.09(2) 0.11(2) 0.03(3) -0.02(3) 0.05(3) 0.02(3) 0.06(3) 0.001(12) -0.022(10) 0.023(11) 0.061(10) -0.007(11) 0.076(11) 0.127(11) 0 0 0 0 0 0 0 0 0 0.9944(15) 1.001325 1.001325 1.001325 1.001325 1.001325 2 5.1078857142857 2 5.1078857142857 2 5.1078857142857 3 5.1078857142857 4 5.1078857142857
F(9) 7.084(15) 0 -0.053(17) 0.18(2) 0.071(17) -0.04(2) 0.024(19) 0.00(2) -0.06(2) 0.00(2) -0.013(10) -0.027(9) -0.021(10) -0.065(9) -0.018(9) -0.096(9) -0.080(9) 0 0 0 0 0 0 0 0 0 0.9944(15) 1.001325 1.001325 1.001325 1.001325 1.001325 2 5.1078857142857 2 5.1078857142857 2 5.1078857142857 3 5.1078857142857 4 5.1078857142857
F(10) 7.060(15) 0 -0.12(2) -0.15(2) 0.141(18) -0.01(3) -0.01(2) -0.02(2) -0.06(3) -0.05(3) -0.010(11) -0.004(10) 0.027(10) -0.016(9) 0.027(9) 0.024(10) 0.014(10) 0 0 0 0 0 0 0 0 0 0.9944(15) 1.001325 1.001325 1.001325 1.001325 1.001325 2 5.1078857142857 2 5.1078857142857 2 5.1078857142857 3 5.1078857142857 4 5.1078857142857
N(1) 5.25(4) 0 -0.010(11) 0.000(13) -0.001(15) 0.069(16) -0.010(12) -0.014(14) -0.103(12) -0.017(11) 0.122(11) -0.011(9) 0.025(11) 0.074(10) -0.012(9) 0.007(8) -0.042(9) 0 0 0 0 0 0 0 0 0 0.973(3) 0.952142 0.952142 0.952142 0.952142 0.952142 2 3.83936 2 3.83936 2 3.83936 3 3.83936 4 3.83936
N(2) 5.29(4) 0 0.006(11) -0.021(14) -0.001(16) 0.066(17) -0.003(13) -0.028(16) -0.144(13) 0.007(12) 0.150(12) 0.002(10) 0.003(12) 0.051(10) -0.021(10) -0.008(9) -0.025(9) 0 0 0 0 0 0 0 0 0 0.973(3) 0.952142 0.952142 0.952142 0.952142 0.952142 2 3.83936 2 3.83936 2 3.83936 3 3.83936 4 3.83936
C(1) 3.82(3) 0 -0.007(9) -0.150(11) -0.013(14) 0.100(15) -0.001(11) 0.082(13) -0.072(12) 0.012(10) 0.205(12) 0.002(10) -0.041(12) 0.164(10) 0.001(9) -0.012(8) -0.049(9) 0 0 0 0 0 0 0 0 0 1.010(2) 1.14222 1.14222 1.14222 1.14222 1.14222 2 3.1762 2 3.1762 2 3.1762 3 3.1762 4 3.1762
C(2) 3.86(2) 0 -0.007(9) 0.010(12) -0.113(11) -0.035(13) -0.005(10) -0.002(12) -0.108(12) -0.009(11) 0.206(11) 0.005(9) 0.011(11) 0.073(10) -0.022(9) 0.017(9) 0.007(9) 0 0 0 0 0 0 0 0 0 1.010(2) 1.14222 1.14222 1.14222 1.14222 1.14222 2 3.1762 2 3.1762 2 3.1762 3 3.1762 4 3.1762
C(3) 3.84(2) 0 0.001(9) 0.045(11) -0.103(11) 0.013(13) -0.018(10) -0.013(12) -0.137(12) 0.011(10) 0.257(11) -0.004(9) -0.006(11) 0.115(10) 0.007(9) -0.003(9) -0.022(9) 0 0 0 0 0 0 0 0 0 1.010(2) 1.14222 1.14222 1.14222 1.14222 1.14222 2 3.1762 2 3.1762 2 3.1762 3 3.1762 4 3.1762
C(4) 3.97(2) 0 -0.008(9) -0.002(11) -0.123(11) -0.053(13) -0.005(10) 0.020(12) -0.132(11) -0.010(10) 0.247(11) -0.010(9) -0.009(11) 0.109(9) 0.006(9) -0.004(8) 0.007(9) 0 0 0 0 0 0 0 0 0 1.010(2) 1.14222 1.14222 1.14222 1.14222 1.14222 2 3.1762 2 3.1762 2 3.1762 3 3.1762 4 3.1762
C(5) 3.81(3) 0 0.014(9) -0.142(11) -0.002(14) 0.075(15) -0.013(11) 0.032(13) -0.083(11) 0.015(10) 0.191(12) 0.006(10) -0.030(12) 0.160(10) 0.004(9) 0.001(8) -0.053(9) 0 0 0 0 0 0 0 0 0 1.010(2) 1.14222 1.14222 1.14222 1.14222 1.14222 2 3.1762 2 3.1762 2 3.1762 3 3.1762 4 3.1762
C(6) 3.90(3) 0 0.013(10) -0.134(13) -0.023(16) 0.091(17) -0.013(11) 0.041(15) -0.127(12) 0.015(11) 0.229(13) 0.003(10) -0.052(15) 0.210(11) -0.008(10) 0.009(9) -0.056(9) 0 0 0 0 0 0 0 0 0 1.010(2) 1.14222 1.14222 1.14222 1.14222 1.14222 2 3.1762 2 3.1762 2 3.1762 3 3.1762 4 3.1762
C(7) 3.99(3) 0 0.001(9) 0.024(15) -0.089(13) -0.011(16) 0.013(10) 0.024(16) -0.112(13) -0.010(12) 0.224(12) -0.009(9) -0.012(14) 0.070(11) -0.007(10) 0.035(10) 0.014(10) 0 0 0 0 0 0 0 0 0 1.010(2) 1.14222 1.14222 1.14222 1.14222 1.14222 2 3.1762 2 3.1762 2 3.1762 3 3.1762 4 3.1762
C(8) 3.88(3) 0 -0.038(9) -0.030(14) -0.129(14) -0.033(16) -0.011(11) -0.003(15) -0.159(13) 0.011(11) 0.236(13) 0.009(10) -0.016(14) 0.099(11) -0.021(10) -0.006(10) 0.016(10) 0 0 0 0 0 0 0 0 0 1.010(2) 1.14222 1.14222 1.14222 1.14222 1.14222 2 3.1762 2 3.1762 2 3.1762 3 3.1762 4 3.1762
C(9) 3.95(3) 0 0.023(9) -0.014(14) -0.130(12) -0.013(14) 0.005(10) 0.000(15) -0.113(12) 0.014(11) 0.225(12) -0.020(9) -0.017(13) 0.101(10) -0.012(10) -0.002(9) 0.028(10) 0 0 0 0 0 0 0 0 0 1.010(2) 1.14222 1.14222 1.14222 1.14222 1.14222 2 3.1762 2 3.1762 2 3.1762 3 3.1762 4 3.1762
C(10) 3.84(3) 0 0.003(9) -0.172(13) -0.016(15) 0.086(16) -0.011(11) 0.064(15) -0.097(12) -0.001(11) 0.177(12) 0.007(10) -0.025(13) 0.158(11) 0.020(10) 0.001(9) -0.038(9) 0 0 0 0 0 0 0 0 0 1.010(2) 1.14222 1.14222 1.14222 1.14222 1.14222 2 3.1762 2 3.1762 2 3.1762 3 3.1762 4 3.1762

loop_
_atom_site_aniso_label
_atom_site_aniso_U_11
_atom_site_aniso_U_22
_atom_site_aniso_U_33
_atom_site_aniso_U_23
_atom_site_aniso_U_13
_atom_site_aniso_U_12
F(1) 0.0170(3) 0.0356(4) 0.0246(4) 0.0003(3) 0.0034(3) 0.0027(3)
F(2) 0.0336(4) 0.0184(3) 0.0283(4) 0.0011(3) 0.0069(3) 0.0079(3)
F(3) 0.0266(3) 0.0207(3) 0.0314(4) -0.0006(3) 0.0069(3) -0.0075(3)
F(4) 0.0177(3) 0.0284(3) 0.0275(3) 0.0040(3) 0.0070(3) 0.0041(3)
F(5) 0.0337(4) 0.0158(3) 0.0342(4) -0.0004(3) 0.0133(3) 0.0030(3)
F(6) 0.0265(4) 0.0335(5) 0.0508(6) -0.0050(5) 0.0183(4) 0.0070(3)
F(7) 0.0286(4) 0.0386(5) 0.0355(5) 0.0138(4) 0.0034(4) 0.0028(4)
F(8) 0.0463(6) 0.0542(6) 0.0239(5) -0.0027(5) 0.0182(4) -0.0055(5)
F(9) 0.0332(4) 0.0266(4) 0.0466(5) -0.0030(4) 0.0259(4) 0.0036(3)
F(10) 0.0277(4) 0.0437(5) 0.0302(4) 0.0133(4) 0.0102(4) 0.0115(4)
N(1) 0.0195(2) 0.0187(2) 0.0211(2) -0.00163(19) 0.0068(2) -0.00222(18)
N(2) 0.0202(2) 0.0281(3) 0.0237(3) -0.0010(2) 0.0104(2) 0.0020(2)
C(1) 0.0173(2) 0.0211(3) 0.0183(2) -0.0007(2) 0.00568(18) 0.0004(2)
C(2) 0.0204(2) 0.0169(2) 0.0188(2) 0.00040(18) 0.00597(19) 0.00210(19)
C(3) 0.0185(2) 0.0163(2) 0.0193(2) 0.00043(19) 0.00571(19) -0.00142(19)
C(4) 0.0174(2) 0.0171(2) 0.0196(2) 0.00106(19) 0.00772(18) 0.00088(18)
C(5) 0.0213(2) 0.0152(2) 0.0213(2) -0.00082(19) 0.0090(2) 0.00024(19)
C(6) 0.0176(2) 0.0221(2) 0.0291(3) -0.0013(2) 0.0096(2) 0.00068(19)
C(7) 0.0197(2) 0.0226(3) 0.0256(3) 0.0039(2) 0.0064(2) -0.0016(2)
C(8) 0.0251(3) 0.0248(3) 0.0231(3) -0.0004(2) 0.0112(2) -0.0041(2)
C(9) 0.0219(2) 0.0184(2) 0.0281(3) -0.0007(2) 0.0140(2) -0.00126(19)
C(10) 0.0190(2) 0.0235(2) 0.0237(3) 0.0027(2) 0.0095(2) 0.0016(2)

loop_
_atom_site_label
_atom_site_fract_x
_atom_site_fract_y
_atom_site_fract_z
_atom_site_U_iso_or_equiv
_atom_site_occupancy
_atom_site_symmetry_multiplicity
F(1) 0.40400(8) 0.23254(10) 0.69327(9) 0.028 1 4
F(2) 0.58422(10) 0.43666(8) 0.78851(10) 0.029 1 4
F(3) 0.85937(9) 0.38226(9) 0.93390(10) 0.029 1 4
F(4) 0.94447(8) 0.12930(9) 0.97959(9) 0.026 1 4
F(5) 0.74898(10) -0.06177(8) 0.86832(10) 0.029 1 4
F(6) 0.80114(11) -0.04608(11) 0.16833(14) 0.037 1 4
F(7) 0.83080(11) -0.01543(12) 0.42458(13) 0.038 1 4
F(8) 0.65961(14) 0.15882(15) 0.46325(13) 0.041 1 4
F(9) 0.46204(11) 0.28670(10) 0.24328(13) 0.033 1 4
F(10) 0.45025(11) 0.24019(12) -0.00308(12) 0.035 1 4
N(1) 0.57908(6) 0.08762(6) 0.77892(6) 0.021 1 4
N(2) 0.62744(7) 0.09897(7) 0.08679(7) 0.024 1 4
C(1) 0.53950(6) 0.20949(7) 0.76169(6) 0.02 1 4
C(2) 0.62887(6) 0.31468(6) 0.81065(6) 0.02 1 4
C(3) 0.76864(6) 0.28691(6) 0.88436(6) 0.019 1 4
C(4) 0.81205(6) 0.15812(6) 0.90621(6) 0.018 1 4
C(5) 0.71142(7) 0.06289(6) 0.84961(6) 0.02 1 4
C(6) 0.71957(6) 0.03643(6) 0.19146(8) 0.023 1 4
C(7) 0.73654(7) 0.05197(7) 0.32204(8) 0.024 1 4
C(8) 0.64956(7) 0.13930(7) 0.34158(8) 0.024 1 4
C(9) 0.55001(7) 0.20471(6) 0.23074(8) 0.022 1 4
C(10) 0.54499(6) 0.17988(6) 0.10605(7) 0.022 1 4

loop_
_geom_angle_atom_site_label_1
_geom_angle_atom_site_label_2
_geom_angle_atom_site_label_3
_geom_angle
_geom_angle_site_symmetry_1
_geom_angle_site_symmetry_2
_geom_angle_site_symmetry_3
_geom_angle_publ_flag
C(1) N(1) C(5) 118.06(6) 1_555 1_555 1_555 yes
C(6) N(2) C(10) 118.06(7) 1_555 1_555 1_555 yes
F(1) C(1) N(1) 117.16(7) 1_555 1_555 1_555 yes
F(1) C(1) C(2) 118.63(7) 1_555 1_555 1_555 yes
N(1) C(1) C(2) 124.20(6) 1_555 1_555 1_555 yes
F(2) C(2) C(1) 122.07(7) 1_555 1_555 1_555 yes
F(2) C(2) C(3) 120.90(7) 1_555 1_555 1_555 yes
C(1) C(2) C(3) 117.03(6) 1_555 1_555 1_555 yes
F(3) C(3) C(2) 120.23(7) 1_555 1_555 1_555 yes
F(3) C(3) C(4) 120.27(7) 1_555 1_555 1_555 yes
C(2) C(3) C(4) 119.50(5) 1_555 1_555 1_555 yes
F(4) C(4) C(3) 120.53(6) 1_555 1_555 1_555 yes
F(4) C(4) C(5) 122.24(6) 1_555 1_555 1_555 yes
C(3) C(4) C(5) 117.23(5) 1_555 1_555 1_555 yes
F(5) C(5) N(1) 117.03(7) 1_555 1_555 1_555 yes
F(5) C(5) C(4) 119.01(7) 1_555 1_555 1_555 yes
N(1) C(5) C(4) 123.96(6) 1_555 1_555 1_555 yes
F(6) C(6) N(2) 116.60(9) 1_555 1_555 1_555 yes
F(6) C(6) C(7) 119.39(9) 1_555 1_555 1_555 yes
N(2) C(6) C(7) 124.00(7) 1_555 1_555 1_555 yes
F(7) C(7) C(6) 121.50(9) 1_555 1_555 1_555 yes
F(7) C(7) C(8) 121.05(9) 1_555 1_555 1_555 yes
C(6) C(7) C(8) 117.45(7) 1_555 1_555 1_555 yes
F(8) C(8) C(7) 120.76(9) 1_555 1_555 1_555 yes
F(8) C(8) C(9) 120.27(9) 1_555 1_555 1_555 yes
C(7) C(8) C(9) 118.96(7) 1_555 1_555 1_555 yes
F(9) C(9) C(8) 121.41(8) 1_555 1_555 1_555 yes
F(9) C(9) C(10) 121.20(8) 1_555 1_555 1_555 yes
C(8) C(9) C(10) 117.38(6) 1_555 1_555 1_555 yes
F(10) C(10) N(2) 116.65(8) 1_555 1_555 1_555 yes
F(10) C(10) C(9) 119.22(8) 1_555 1_555 1_555 yes
N(2) C(10) C(9) 124.14(7) 1_555 1_555 1_555 yes

loop_
_geom_bond_atom_site_label_1
_geom_bond_atom_site_label_2
_geom_bond_distance
_geom_bond_site_symmetry_1
_geom_bond_site_symmetry_2
_geom_bond_publ_flag
F(1) C(1) 1.3379(9) 1_555 1_555 yes
F(2) C(2) 1.3274(9) 1_555 1_555 yes
F(3) C(3) 1.3213(9) 1_555 1_555 yes
F(4) C(4) 1.3275(9) 1_555 1_555 yes
F(5) C(5) 1.3330(9) 1_555 1_555 yes
F(6) C(6) 1.3345(11) 1_555 1_555 yes
F(7) C(7) 1.3315(11) 1_555 1_555 yes
F(8) C(8) 1.3239(13) 1_555 1_555 yes
F(9) C(9) 1.3293(10) 1_555 1_555 yes
F(10) C(10) 1.3367(11) 1_555 1_555 yes
N(1) C(1) 1.3108(8) 1_555 1_555 yes
N(1) C(5) 1.3146(8) 1_555 1_555 yes
N(2) C(6) 1.3101(9) 1_555 1_555 yes
N(2) C(10) 1.3104(8) 1_555 1_555 yes
C(1) C(2) 1.3898(8) 1_555 1_555 yes
C(2) C(3) 1.3907(8) 1_555 1_555 yes
C(3) C(4) 1.3901(8) 1_555 1_555 yes
C(4) C(5) 1.3887(8) 1_555 1_555 yes
C(6) C(7) 1.3892(10) 1_555 1_555 yes
C(7) C(8) 1.3914(10) 1_555 1_555 yes
C(8) C(9) 1.3912(9) 1_555 1_555 yes
C(9) C(10) 1.3880(9) 1_555 1_555 yes

loop_
_atom_dummy_label
_atom_dummy_fract_x
_atom_dummy_fract_y
_atom_dummy_fract_z
DUM0 0 0 0
